data_7707778
loop_
_publ_author_name
'Drescher, Regina'
'W\"ust, Leonie'
'Mihm, Cornelius'
'Krummenacher, Ivo'
'Hofmann, Alexander'
'Goettel, James'
'Braunschweig, Holger'

_publ_section_title
;
 Synthesis, structure and insertion reactivity of Lewis acidic
 9-aluminafluorenes.
;
_journal_issue 30
_journal_name_full 'Dalton transactions (Cambridge, England : 2003)'
_journal_page_first 10400
_journal_page_last 10404
_journal_paper_doi 10.1039/d1dt01897c
_journal_volume 50
_journal_year 2021
_chemical_formula_moiety 'C33 H32 Al Br N2'
_chemical_formula_sum 'C33 H32 Al Br N2'
_chemical_formula_weight 563.49
_chemical_properties_physical Air-sensitive,Moisture-sensitive
_space_group_crystal_system monoclinic
_space_group_IT_number 11
_space_group_name_Hall '-P 2yb'
_space_group_name_H-M_alt 'P 1 21/m 1'
_atom_sites_solution_hydrogens geom
_atom_sites_solution_primary dual
_atom_sites_solution_secondary difmap
_audit_creation_method 'CIF-fill 1.2l (K.Radacki 2005-20)'
_audit_update_record
;
2021-06-08 deposited with the CCDC.	2021-06-30 downloaded from the CCDC.
;
_cell_angle_alpha 90
_cell_angle_beta 105.63(2)
_cell_angle_gamma 90
_cell_formula_units_Z 2
_cell_length_a 8.523(3)
_cell_length_b 19.290(7)
_cell_length_c 8.998(3)
_cell_measurement_reflns_used 9237
_cell_measurement_temperature 100(2)
_cell_measurement_theta_max 30.39
_cell_measurement_theta_min 2.35
_cell_volume 1424.6(9)
_computing_cell_refinement 'Saint+ ver. V8.38A (Bruker AXS)'
_computing_data_collection 'BIS 2011.8 / APEX2 ver. 2014.9 (Bruker AXS)'
_computing_data_reduction 'Saint+ ver. V8.38A (Bruker AXS)'
_computing_molecular_graphics 'ShelXLe (Huebschle et all, 2011)'
_computing_publication_material 'SHELXL-2018/3 (Sheldrick, 2018)'
_computing_structure_refinement 'SHELXL-2018/3 (Sheldrick, 2018)'
_computing_structure_solution 'SHELXT (Sheldrick, 2014)'
_diffrn_ambient_environment N~2~
_diffrn_ambient_temperature 100(2)
_diffrn_detector 'CCD area detector (Apex2)'
_diffrn_detector_area_resol_mean 8.333
_diffrn_measured_fraction_theta_full 1.000
_diffrn_measured_fraction_theta_max 1.000
_diffrn_measurement_device_type 'Bruker X8-APEX II'
_diffrn_measurement_method '\f and \w scans'
_diffrn_radiation_monochromator 'multi-layer mirror'
_diffrn_radiation_type MoK\a
_diffrn_radiation_wavelength 0.71073
_diffrn_reflns_av_R_equivalents 0.0551
_diffrn_reflns_av_unetI/netI 0.0260
_diffrn_reflns_Laue_measured_fraction_full 1.000
_diffrn_reflns_Laue_measured_fraction_max 1.000
_diffrn_reflns_limit_h_max 10
_diffrn_reflns_limit_h_min -10
_diffrn_reflns_limit_k_max 23
_diffrn_reflns_limit_k_min -23
_diffrn_reflns_limit_l_max 11
_diffrn_reflns_limit_l_min -11
_diffrn_reflns_number 26986
_diffrn_reflns_point_group_measured_fraction_full 1.000
_diffrn_reflns_point_group_measured_fraction_max 1.000
_diffrn_reflns_theta_full 26.000
_diffrn_reflns_theta_max 26.019
_diffrn_reflns_theta_min 2.111
_diffrn_source 'rotating-anode (Nonius FR-591)'
_exptl_absorpt_coefficient_mu 1.498
_exptl_absorpt_correction_T_max 0.5068
_exptl_absorpt_correction_T_min 0.3957
_exptl_absorpt_correction_type multi-scan
_exptl_absorpt_process_details 'SadAbs 2016/2 (Bruker AXS)'
_exptl_crystal_colour colourless
_exptl_crystal_density_diffrn 1.314
_exptl_crystal_description block
_exptl_crystal_F_000 584
_exptl_crystal_size_max 0.372
_exptl_crystal_size_mid 0.27
_exptl_crystal_size_min 0.241
_refine_diff_density_max 0.950
_refine_diff_density_min -0.671
_refine_diff_density_rms 0.073
_refine_ls_extinction_method none
_refine_ls_goodness_of_fit_ref 1.114
_refine_ls_hydrogen_treatment constr
_refine_ls_matrix_type full
_refine_ls_number_parameters 175
_refine_ls_number_reflns 2888
_refine_ls_number_restraints 0
_refine_ls_restrained_S_all 1.114
_refine_ls_R_factor_all 0.0376
_refine_ls_R_factor_gt 0.0340
_refine_ls_shift/su_max 0.001
_refine_ls_shift/su_mean 0.000
_refine_ls_structure_factor_coef Fsqd
_refine_ls_weighting_details 'w=1/[\s^2^(Fo^2^)+(0.0537P)^2^+1.1219P] where P=(Fo^2^+2Fc^2^)/3'
_refine_ls_weighting_scheme calc
_refine_ls_wR_factor_gt 0.0994
_refine_ls_wR_factor_ref 0.1018
_reflns_Friedel_coverage 0.000
_reflns_number_gt 2667
_reflns_number_total 2888
_reflns_threshold_expression 'I > 2\s(I)'
_cod_data_source_file d1dt01897c2.cif
_cod_data_source_block ReDr001_a
_cod_depositor_comments 'Adding full bibliography for 7707770--7707780.cif.'
_cod_original_sg_symbol_H-M 'P 21/m'
_cod_database_code 7707778
_shelx_shelxl_version_number 2018/3
_shelx_space_group_comment
;
The symmetry employed for this shelxl refinement is uniquely defined
by the following loop, which should always be used as a source of
symmetry information in preference to the above space-group names.
They are only intended as comments.
;
_shelx_estimated_absorpt_t_min 0.606
_shelx_estimated_absorpt_t_max 0.714

loop_
_space_group_symop_operation_xyz
'x, y, z'
'-x, y+1/2, -z'
'-x, -y, -z'
'x, -y-1/2, z'

loop_
_atom_site_label
_atom_site_type_symbol
_atom_site_fract_x
_atom_site_fract_y
_atom_site_fract_z
_atom_site_U_iso_or_equiv
_atom_site_adp_type
_atom_site_occupancy
_atom_site_site_symmetry_order
_atom_site_calc_flag
_atom_site_refinement_flags_posn
_atom_site_refinement_flags_adp
_atom_site_refinement_flags_occupancy
_atom_site_disorder_assembly
_atom_site_disorder_group
N1_1 N 0.8609(2) 0.30540(11) 0.3590(2) 0.0277(4) Uani 1 1 d . . . . .
C2_1 C 1.0168(3) 0.28461(14) 0.3593(3) 0.0312(5) Uani 1 1 d . . . . .
H2_1 H 1.106332 0.313971 0.359423 0.037 Uiso 1 1 calc R U . . .
C3_1 C 0.8083(3) 0.37704(13) 0.3446(3) 0.0281(5) Uani 1 1 d . . . . .
C4_1 C 0.8307(3) 0.41754(14) 0.4769(3) 0.0315(5) Uani 1 1 d . . . . .
C5_1 C 0.7814(3) 0.48663(15) 0.4574(3) 0.0351(6) Uani 1 1 d . . . . .
H5_1 H 0.795380 0.515383 0.545728 0.042 Uiso 1 1 calc R U . . .
C6_1 C 0.7125(3) 0.51449(15) 0.3121(3) 0.0356(6) Uani 1 1 d . . . . .
C7_1 C 0.6956(3) 0.47241(14) 0.1829(3) 0.0338(6) Uani 1 1 d . . . . .
H7_1 H 0.650999 0.491585 0.083163 0.041 Uiso 1 1 calc R U . . .
C8_1 C 0.7421(3) 0.40319(14) 0.1959(3) 0.0297(5) Uani 1 1 d . . . . .
C9_1 C 0.9041(3) 0.38881(16) 0.6363(3) 0.0380(6) Uani 1 1 d . . . . .
H9A_1 H 0.947321 0.426922 0.707574 0.057 Uiso 1 1 calc R U . . .
H9B_1 H 0.992526 0.356768 0.633601 0.057 Uiso 1 1 calc R U . . .
H9C_1 H 0.820185 0.364050 0.671314 0.057 Uiso 1 1 calc R U . . .
C10_1 C 0.6518(4) 0.58826(16) 0.2955(4) 0.0455(7) Uani 1 1 d . . . . .
H10A_1 H 0.665367 0.607898 0.199280 0.068 Uiso 1 1 calc R U . . .
H10B_1 H 0.714250 0.615766 0.383107 0.068 Uiso 1 1 calc R U . . .
H10C_1 H 0.536176 0.589073 0.293259 0.068 Uiso 1 1 calc R U . . .
C11_1 C 0.7147(3) 0.35792(15) 0.0551(3) 0.0363(6) Uani 1 1 d . . . . .
H11A_1 H 0.700687 0.387081 -0.036795 0.054 Uiso 1 1 calc R U . . .
H11B_1 H 0.616742 0.329768 0.045086 0.054 Uiso 1 1 calc R U . . .
H11C_1 H 0.809026 0.327443 0.065143 0.054 Uiso 1 1 calc R U . . .
C1_1 C 0.7636(4) 0.250000 0.3590(4) 0.0262(7) Uani 1 2 d S T P . .
Al1_2 Al 0.52999(11) 0.250000 0.37548(11) 0.0263(2) Uani 1 2 d S T P . .
Br1_2 Br 0.56821(4) 0.250000 0.65401(4) 0.02785(13) Uani 1 2 d S T P . .
C1_3 C 0.3875(3) 0.17762(14) 0.2555(3) 0.0284(5) Uani 1 1 d . . . . .
C2_3 C 0.2683(3) 0.21099(14) 0.1359(3) 0.0300(5) Uani 1 1 d . . . . .
C9_3 C 0.1497(3) 0.17175(16) 0.0323(3) 0.0365(6) Uani 1 1 d . . . . .
H9_3 H 0.072542 0.193981 -0.050035 0.044 Uiso 1 1 calc R U . . .
C10_3 C 0.1446(3) 0.10034(16) 0.0496(3) 0.0390(6) Uani 1 1 d . . . . .
H10_3 H 0.062846 0.074051 -0.020379 0.047 Uiso 1 1 calc R U . . .
C11_3 C 0.2571(3) 0.06716(15) 0.1674(3) 0.0354(6) Uani 1 1 d . . . . .
H11_3 H 0.252456 0.018336 0.179392 0.043 Uiso 1 1 calc R U . . .
C12_3 C 0.3778(3) 0.10605(14) 0.2687(3) 0.0309(5) Uani 1 1 d . . . . .
H12_3 H 0.455625 0.082954 0.349003 0.037 Uiso 1 1 calc R U . . .

loop_
_atom_site_aniso_label
_atom_site_aniso_U_11
_atom_site_aniso_U_22
_atom_site_aniso_U_33
_atom_site_aniso_U_23
_atom_site_aniso_U_13
_atom_site_aniso_U_12
N1_1 0.0195(9) 0.0398(11) 0.0235(9) -0.0008(8) 0.0058(7) -0.0023(8)
C2_1 0.0192(11) 0.0479(14) 0.0277(12) 0.0001(10) 0.0082(9) -0.0025(10)
C3_1 0.0194(10) 0.0378(13) 0.0273(11) -0.0009(10) 0.0068(9) -0.0039(9)
C4_1 0.0231(11) 0.0425(15) 0.0281(12) -0.0012(10) 0.0052(9) -0.0049(10)
C5_1 0.0305(12) 0.0419(15) 0.0323(13) -0.0056(11) 0.0076(10) -0.0035(11)
C6_1 0.0273(12) 0.0401(14) 0.0399(14) 0.0028(11) 0.0100(10) -0.0030(11)
C7_1 0.0261(12) 0.0457(15) 0.0295(12) 0.0072(11) 0.0069(10) -0.0034(10)
C8_1 0.0219(11) 0.0416(14) 0.0262(11) 0.0005(10) 0.0076(9) -0.0053(10)
C9_1 0.0372(14) 0.0477(16) 0.0270(12) -0.0047(11) 0.0051(10) -0.0021(12)
C10_1 0.0391(15) 0.0447(17) 0.0515(17) 0.0039(13) 0.0103(13) 0.0031(12)
C11_1 0.0331(13) 0.0503(16) 0.0249(12) 0.0001(11) 0.0069(10) -0.0029(12)
C1_1 0.0204(15) 0.0385(19) 0.0197(15) 0.000 0.0055(12) 0.000
Al1_2 0.0182(4) 0.0354(6) 0.0260(5) 0.000 0.0071(4) 0.000
Br1_2 0.02906(19) 0.0286(2) 0.02795(19) 0.000 0.01125(13) 0.000
C1_3 0.0199(10) 0.0406(14) 0.0277(12) -0.0036(10) 0.0116(9) -0.0010(9)
C2_3 0.0227(11) 0.0465(15) 0.0242(11) -0.0023(10) 0.0120(9) -0.0018(10)
C9_3 0.0304(12) 0.0539(17) 0.0250(12) -0.0034(11) 0.0073(10) -0.0011(11)
C10_3 0.0361(14) 0.0525(17) 0.0284(13) -0.0089(12) 0.0085(11) -0.0097(12)
C11_3 0.0346(13) 0.0427(15) 0.0330(13) -0.0075(11) 0.0160(11) -0.0049(11)
C12_3 0.0262(11) 0.0407(14) 0.0291(12) -0.0032(10) 0.0130(10) 0.0006(10)

loop_
_atom_type_symbol
_atom_type_description
_atom_type_scat_dispersion_real
_atom_type_scat_dispersion_imag
_atom_type_scat_source
C C 0.0033 0.0016 'International Tables Vol C Tables 4.2.6.8 and 6.1.1.4'
H H 0.0000 0.0000 'International Tables Vol C Tables 4.2.6.8 and 6.1.1.4'
N N 0.0061 0.0033 'International Tables Vol C Tables 4.2.6.8 and 6.1.1.4'
Al Al 0.0645 0.0514 'International Tables Vol C Tables 4.2.6.8 and 6.1.1.4'
Br Br -0.2901 2.4595 'International Tables Vol C Tables 4.2.6.8 and 6.1.1.4'

loop_
_exptl_crystal_face_index_h
_exptl_crystal_face_index_k
_exptl_crystal_face_index_l
_exptl_crystal_face_perp_dist
0.00 -1.00 0.00 0.1770
0.00 1.00 0.00 0.1160
1.00 -1.00 -1.00 0.1170
-1.00 1.00 -1.00 0.0450
1.00 -1.00 1.00 0.1340
-1.00 1.00 0.00 0.1130
1.00 -1.00 0.00 0.1290
1.00 1.00 -1.00 0.0200
-1.00 -1.00 1.00 0.1200
-1.00 1.00 2.00 0.1340
1.00 1.00 1.00 0.1230
-1.00 -1.00 -1.00 0.1290
1.00 -1.00 -2.00 0.0940

loop_
_geom_angle_atom_site_label_1
_geom_angle_atom_site_label_2
_geom_angle_atom_site_label_3
_geom_angle
_geom_angle_site_symmetry_1
_geom_angle_site_symmetry_3
_geom_angle_publ_flag
C1_1 N1_1 C2_1 111.0(2) . . ?
C1_1 N1_1 C3_1 125.4(2) . . ?
C2_1 N1_1 C3_1 123.3(2) . . ?
C2_1 C2_1 N1_1 106.80(14) 4_565 . ?
C2_1 C2_1 H2_1 126.6 4_565 . ?
N1_1 C2_1 H2_1 126.6 . . ?
C4_1 C3_1 C8_1 122.8(2) . . ?
C4_1 C3_1 N1_1 119.4(2) . . ?
C8_1 C3_1 N1_1 117.8(2) . . ?
C3_1 C4_1 C5_1 117.5(2) . . ?
C3_1 C4_1 C9_1 122.2(2) . . ?
C5_1 C4_1 C9_1 120.3(2) . . ?
C6_1 C5_1 C4_1 121.7(2) . . ?
C6_1 C5_1 H5_1 119.2 . . ?
C4_1 C5_1 H5_1 119.2 . . ?
C5_1 C6_1 C7_1 118.9(3) . . ?
C5_1 C6_1 C10_1 120.4(3) . . ?
C7_1 C6_1 C10_1 120.7(3) . . ?
C8_1 C7_1 C6_1 121.8(2) . . ?
C8_1 C7_1 H7_1 119.1 . . ?
C6_1 C7_1 H7_1 119.1 . . ?
C7_1 C8_1 C3_1 117.4(2) . . ?
C7_1 C8_1 C11_1 120.7(2) . . ?
C3_1 C8_1 C11_1 121.8(2) . . ?
C4_1 C9_1 H9A_1 109.5 . . ?
C4_1 C9_1 H9B_1 109.5 . . ?
H9A_1 C9_1 H9B_1 109.5 . . ?
C4_1 C9_1 H9C_1 109.5 . . ?
H9A_1 C9_1 H9C_1 109.5 . . ?
H9B_1 C9_1 H9C_1 109.5 . . ?
C6_1 C10_1 H10A_1 109.5 . . ?
C6_1 C10_1 H10B_1 109.5 . . ?
H10A_1 C10_1 H10B_1 109.5 . . ?
C6_1 C10_1 H10C_1 109.5 . . ?
H10A_1 C10_1 H10C_1 109.5 . . ?
H10B_1 C10_1 H10C_1 109.5 . . ?
C8_1 C11_1 H11A_1 109.5 . . ?
C8_1 C11_1 H11B_1 109.5 . . ?
H11A_1 C11_1 H11B_1 109.5 . . ?
C8_1 C11_1 H11C_1 109.5 . . ?
H11A_1 C11_1 H11C_1 109.5 . . ?
H11B_1 C11_1 H11C_1 109.5 . . ?
N1_1 C1_1 N1_1 104.4(3) . 4_565 ?
N1_1 C1_1 Al1_2 127.71(14) . . ?
N1_1 C1_1 Al1_2 127.71(14) 4_565 . ?
C1_3 Al1_2 C1_3 90.23(15) . 4_565 ?
C1_3 Al1_2 C1_1 115.50(9) . . ?
C1_3 Al1_2 C1_1 115.50(9) 4_565 . ?
C1_3 Al1_2 Br1_2 117.07(8) . . ?
C1_3 Al1_2 Br1_2 117.07(8) 4_565 . ?
C1_1 Al1_2 Br1_2 102.25(10) . . ?
C12_3 C1_3 C2_3 117.9(2) . . ?
C12_3 C1_3 Al1_2 134.34(19) . . ?
C2_3 C1_3 Al1_2 107.67(18) . . ?
C9_3 C2_3 C1_3 120.1(2) . . ?
C9_3 C2_3 C2_3 122.77(16) . 4_565 ?
C1_3 C2_3 C2_3 116.97(15) . 4_565 ?
C10_3 C9_3 C2_3 120.1(3) . . ?
C10_3 C9_3 H9_3 120.0 . . ?
C2_3 C9_3 H9_3 120.0 . . ?
C11_3 C10_3 C9_3 120.7(2) . . ?
C11_3 C10_3 H10_3 119.7 . . ?
C9_3 C10_3 H10_3 119.7 . . ?
C10_3 C11_3 C12_3 119.3(3) . . ?
C10_3 C11_3 H11_3 120.3 . . ?
C12_3 C11_3 H11_3 120.3 . . ?
C1_3 C12_3 C11_3 121.9(2) . . ?
C1_3 C12_3 H12_3 119.0 . . ?
C11_3 C12_3 H12_3 119.0 . . ?

loop_
_geom_bond_atom_site_label_1
_geom_bond_atom_site_label_2
_geom_bond_distance
_geom_bond_site_symmetry_2
_geom_bond_publ_flag
N1_1 C1_1 1.353(3) . ?
N1_1 C2_1 1.387(3) . ?
N1_1 C3_1 1.448(3) . ?
C2_1 C2_1 1.335(6) 4_565 ?
C2_1 H2_1 0.9500 . ?
C3_1 C4_1 1.394(4) . ?
C3_1 C8_1 1.398(3) . ?
C4_1 C5_1 1.394(4) . ?
C4_1 C9_1 1.507(4) . ?
C5_1 C6_1 1.389(4) . ?
C5_1 H5_1 0.9500 . ?
C6_1 C7_1 1.394(4) . ?
C6_1 C10_1 1.508(4) . ?
C7_1 C8_1 1.389(4) . ?
C7_1 H7_1 0.9500 . ?
C8_1 C11_1 1.505(4) . ?
C9_1 H9A_1 0.9800 . ?
C9_1 H9B_1 0.9800 . ?
C9_1 H9C_1 0.9800 . ?
C10_1 H10A_1 0.9800 . ?
C10_1 H10B_1 0.9800 . ?
C10_1 H10C_1 0.9800 . ?
C11_1 H11A_1 0.9800 . ?
C11_1 H11B_1 0.9800 . ?
C11_1 H11C_1 0.9800 . ?
C1_1 Al1_2 2.036(3) . ?
Al1_2 C1_3 1.971(3) . ?
Al1_2 C1_3 1.971(3) 4_565 ?
Al1_2 Br1_2 2.4387(13) . ?
C1_3 C12_3 1.390(4) . ?
C1_3 C2_3 1.420(3) . ?
C2_3 C9_3 1.399(4) . ?
C2_3 C2_3 1.505(5) 4_565 ?
C9_3 C10_3 1.388(4) . ?
C9_3 H9_3 0.9500 . ?
C10_3 C11_3 1.381(4) . ?
C10_3 H10_3 0.9500 . ?
C11_3 C12_3 1.395(4) . ?
C11_3 H11_3 0.9500 . ?
C12_3 H12_3 0.9500 . ?

loop_
_geom_torsion_atom_site_label_1
_geom_torsion_atom_site_label_2
_geom_torsion_atom_site_label_3
_geom_torsion_atom_site_label_4
_geom_torsion
_geom_torsion_site_symmetry_1
_geom_torsion_site_symmetry_2
_geom_torsion_site_symmetry_3
_geom_torsion_site_symmetry_4
_geom_torsion_publ_flag
C1_1 N1_1 C2_1 C2_1 0.1(2) . . . 4_565 ?
C3_1 N1_1 C2_1 C2_1 -174.11(17) . . . 4_565 ?
C1_1 N1_1 C3_1 C4_1 98.2(3) . . . . ?
C2_1 N1_1 C3_1 C4_1 -88.5(3) . . . . ?
C1_1 N1_1 C3_1 C8_1 -84.1(3) . . . . ?
C2_1 N1_1 C3_1 C8_1 89.3(3) . . . . ?
C8_1 C3_1 C4_1 C5_1 1.1(3) . . . . ?
N1_1 C3_1 C4_1 C5_1 178.7(2) . . . . ?
C8_1 C3_1 C4_1 C9_1 -179.3(2) . . . . ?
N1_1 C3_1 C4_1 C9_1 -1.7(3) . . . . ?
C3_1 C4_1 C5_1 C6_1 0.1(4) . . . . ?
C9_1 C4_1 C5_1 C6_1 -179.6(2) . . . . ?
C4_1 C5_1 C6_1 C7_1 -1.3(4) . . . . ?
C4_1 C5_1 C6_1 C10_1 176.5(2) . . . . ?
C5_1 C6_1 C7_1 C8_1 1.6(4) . . . . ?
C10_1 C6_1 C7_1 C8_1 -176.3(2) . . . . ?
C6_1 C7_1 C8_1 C3_1 -0.5(3) . . . . ?
C6_1 C7_1 C8_1 C11_1 176.9(2) . . . . ?
C4_1 C3_1 C8_1 C7_1 -0.8(3) . . . . ?
N1_1 C3_1 C8_1 C7_1 -178.5(2) . . . . ?
C4_1 C3_1 C8_1 C11_1 -178.2(2) . . . . ?
N1_1 C3_1 C8_1 C11_1 4.1(3) . . . . ?
C2_1 N1_1 C1_1 N1_1 -0.1(3) . . . 4_565 ?
C3_1 N1_1 C1_1 N1_1 173.91(15) . . . 4_565 ?
C2_1 N1_1 C1_1 Al1_2 174.8(2) . . . . ?
C3_1 N1_1 C1_1 Al1_2 -11.1(4) . . . . ?
C12_3 C1_3 C2_3 C9_3 -2.4(3) . . . . ?
Al1_2 C1_3 C2_3 C9_3 -179.83(18) . . . . ?
C12_3 C1_3 C2_3 C2_3 172.54(15) . . . 4_565 ?
Al1_2 C1_3 C2_3 C2_3 -4.86(16) . . . 4_565 ?
C1_3 C2_3 C9_3 C10_3 2.4(4) . . . . ?
C2_3 C2_3 C9_3 C10_3 -172.26(18) 4_565 . . . ?
C2_3 C9_3 C10_3 C11_3 -0.8(4) . . . . ?
C9_3 C10_3 C11_3 C12_3 -0.7(4) . . . . ?
C2_3 C1_3 C12_3 C11_3 0.9(3) . . . . ?
Al1_2 C1_3 C12_3 C11_3 177.48(18) . . . . ?
C10_3 C11_3 C12_3 C1_3 0.6(4) . . . . ?
